data_1571942
loop_
_publ_author_name
'Li, Yi'
'Ning, Lichao'
'Tang, Qi'
'Lan, Kexin'
'Yang, Bingqian'
'Lin, Qianchi'
'Feng, Xiaoming'
'Liu, Xiaohua'

_publ_section_title
;
 Asymmetric catalytic [1,3]- or [3,3]-sigmatropic rearrangement of
 3-allyloxy-4<i>H</i>-chromenones and their analogues.
;
_journal_issue 28
_journal_name_full 'Chemical science'
_journal_page_first 11005
_journal_page_last 11012
_journal_paper_doi 10.1039/d4sc02201g
_journal_volume 15
_journal_year 2024
_chemical_absolute_configuration ad
_chemical_formula_moiety 'C31 H24 N2 O'
_chemical_formula_sum 'C31 H24 N2 O'
_chemical_formula_weight 440.52
_space_group_crystal_system monoclinic
_space_group_IT_number 4
_space_group_name_Hall 'P 2yb'
_space_group_name_H-M_alt 'P 1 21 1'
_atom_sites_solution_hydrogens geom
_atom_sites_solution_primary dual
_atom_sites_solution_secondary difmap
_audit_creation_method SHELXL-2019/1
_audit_update_record
;
2022-08-31 deposited with the CCDC.	2024-06-06 downloaded from the CCDC.
;
_cell_angle_alpha 90
_cell_angle_beta 109.1520(10)
_cell_angle_gamma 90
_cell_formula_units_Z 2
_cell_length_a 12.0335(2)
_cell_length_b 6.21300(10)
_cell_length_c 16.2341(3)
_cell_measurement_reflns_used 9959
_cell_measurement_temperature 173(2)
_cell_measurement_theta_max 68.31
_cell_measurement_theta_min 2.88
_cell_volume 1146.55(3)
_computing_cell_refinement 'Bruker SAINT'
_computing_data_collection 'Bruker APEX3'
_computing_data_reduction 'Bruker SAINT'
_computing_molecular_graphics 'Bruker SHELXTL'
_computing_publication_material 'Bruker SHELXTL'
_computing_structure_refinement 'SHELXL-2019/1 (Sheldrick, 2019)'
_computing_structure_solution 'SHELXT (Sheldrick 2008)'
_diffrn_ambient_temperature 173(2)
_diffrn_measured_fraction_theta_full 0.983
_diffrn_measured_fraction_theta_max 0.983
_diffrn_measurement_device_type 'Bruker D8 Venture Photon II'
_diffrn_measurement_method '\f and \w scans'
_diffrn_radiation_type CuK\a
_diffrn_radiation_wavelength 1.54178
_diffrn_reflns_av_R_equivalents 0.0267
_diffrn_reflns_av_unetI/netI 0.0268
_diffrn_reflns_Laue_measured_fraction_full 0.983
_diffrn_reflns_Laue_measured_fraction_max 0.983
_diffrn_reflns_limit_h_max 14
_diffrn_reflns_limit_h_min -14
_diffrn_reflns_limit_k_max 7
_diffrn_reflns_limit_k_min -6
_diffrn_reflns_limit_l_max 19
_diffrn_reflns_limit_l_min -19
_diffrn_reflns_number 13857
_diffrn_reflns_point_group_measured_fraction_full 0.963
_diffrn_reflns_point_group_measured_fraction_max 0.961
_diffrn_reflns_theta_full 67.679
_diffrn_reflns_theta_max 68.305
_diffrn_reflns_theta_min 2.881
_exptl_absorpt_coefficient_mu 0.602
_exptl_absorpt_correction_type none
_exptl_absorpt_process_details 'SADABS (Sheldrick, 2008)'
_exptl_crystal_colour colourless
_exptl_crystal_density_diffrn 1.276
_exptl_crystal_description rod
_exptl_crystal_F_000 464
_exptl_crystal_recrystallization_method 'Re-crystallisation from solvent: MeOH'
_exptl_crystal_size_max 0.754
_exptl_crystal_size_mid 0.130
_exptl_crystal_size_min 0.108
_refine_diff_density_max 0.128
_refine_diff_density_min -0.164
_refine_diff_density_rms 0.039
_refine_ls_abs_structure_details
; 
 Flack x determined using 1643 quotients [(I+)-(I-)]/[(I+)+(I-)] 
 (Parsons, Flack and Wagner, Acta Cryst. B69 (2013) 249-259). 
;
_refine_ls_abs_structure_Flack 0.15(10)
_refine_ls_extinction_method none
_refine_ls_goodness_of_fit_ref 1.070
_refine_ls_hydrogen_treatment constr
_refine_ls_matrix_type full
_refine_ls_number_parameters 308
_refine_ls_number_reflns 4041
_refine_ls_number_restraints 1
_refine_ls_restrained_S_all 1.070
_refine_ls_R_factor_all 0.0339
_refine_ls_R_factor_gt 0.0316
_refine_ls_shift/su_max 0.000
_refine_ls_shift/su_mean 0.000
_refine_ls_structure_factor_coef Fsqd
_refine_ls_weighting_details 'w=1/[\s^2^(Fo^2^)+(0.0431P)^2^+0.1237P] where P=(Fo^2^+2Fc^2^)/3'
_refine_ls_weighting_scheme calc
_refine_ls_wR_factor_gt 0.0772
_refine_ls_wR_factor_ref 0.0790
_reflns_Friedel_coverage 0.779
_reflns_Friedel_fraction_full 0.939
_reflns_Friedel_fraction_max 0.935
_reflns_number_gt 3903
_reflns_number_total 4041
_reflns_threshold_expression 'I > 2\s(I)'
_cod_data_source_file d4sc02201g1.cif
_cod_data_source_block lii022
_cod_depositor_comments 'Adding full bibliography for 1571942.cif.'
_cod_original_sg_symbol_H-M 'P 21'
_cod_database_code 1571942
_shelx_shelxl_version_number 2019/1
_shelx_space_group_comment
; 
The symmetry employed for this shelxl refinement is uniquely defined 
by the following loop, which should always be used as a source of 
symmetry information in preference to the above space-group names. 
They are only intended as comments. 
;
_shelx_estimated_absorpt_t_min 0.659
_shelx_estimated_absorpt_t_max 0.938

loop_
_space_group_symop_operation_xyz
'x, y, z'
'-x, y+1/2, -z'

loop_
_atom_site_label
_atom_site_type_symbol
_atom_site_fract_x
_atom_site_fract_y
_atom_site_fract_z
_atom_site_U_iso_or_equiv
_atom_site_adp_type
_atom_site_occupancy
_atom_site_site_symmetry_order
_atom_site_calc_flag
_atom_site_refinement_flags_posn
_atom_site_refinement_flags_adp
_atom_site_refinement_flags_occupancy
_atom_site_disorder_assembly
_atom_site_disorder_group
O O 0.76587(11) 0.2893(2) 0.22175(9) 0.0291(3) Uani 1 1 d . . . . .
N1 N 0.67907(13) 0.7924(3) 0.10875(10) 0.0283(3) Uani 1 1 d . . . . .
N2 N 0.90407(14) 0.7328(3) 0.09188(10) 0.0317(4) Uani 1 1 d . . . . .
C1 C 0.71613(15) 0.5025(3) 0.21613(12) 0.0257(4) Uani 1 1 d . . . . .
C2 C 0.75095(15) 0.6410(3) 0.15092(11) 0.0261(4) Uani 1 1 d . . . . .
C3 C 0.86406(15) 0.6068(3) 0.14159(11) 0.0273(4) Uani 1 1 d . . . . .
C4 C 0.93396(16) 0.4243(3) 0.18695(12) 0.0295(4) Uani 1 1 d . . . . .
C5 C 0.88096(15) 0.2703(3) 0.22391(12) 0.0280(4) Uani 1 1 d . . . . .
C6 C 0.94003(17) 0.0827(3) 0.26081(13) 0.0344(4) Uani 1 1 d . . . . .
H6 H 0.902833 -0.021572 0.285750 0.041 Uiso 1 1 calc R U . . .
C7 C 1.05378(19) 0.0507(4) 0.26052(15) 0.0411(5) Uani 1 1 d . . . . .
H7 H 1.094194 -0.078073 0.284331 0.049 Uiso 1 1 calc R U . . .
C8 C 1.10955(18) 0.2047(4) 0.22581(14) 0.0438(5) Uani 1 1 d . . . . .
H8 H 1.188155 0.182162 0.227028 0.053 Uiso 1 1 calc R U . . .
C9 C 1.05077(16) 0.3904(4) 0.18957(13) 0.0375(5) Uani 1 1 d . . . . .
H9 H 1.089304 0.495909 0.166278 0.045 Uiso 1 1 calc R U . . .
C11 C 0.58191(15) 0.4663(3) 0.18534(12) 0.0291(4) Uani 1 1 d . . . . .
H11A H 0.542012 0.607231 0.170107 0.035 Uiso 1 1 calc R U . . .
H11B H 0.559350 0.377358 0.131790 0.035 Uiso 1 1 calc R U . . .
C12 C 0.53918(15) 0.3588(3) 0.25155(12) 0.0294(4) Uani 1 1 d . . . . .
H12 H 0.556547 0.426432 0.306825 0.035 Uiso 1 1 calc R U . . .
C13 C 0.47908(16) 0.1768(3) 0.23928(13) 0.0305(4) Uani 1 1 d . . . . .
H13 H 0.463450 0.109097 0.184155 0.037 Uiso 1 1 calc R U . . .
C14 C 0.43402(15) 0.0686(3) 0.30235(13) 0.0300(4) Uani 1 1 d . . . . .
C15 C 0.38449(16) -0.1359(3) 0.28384(14) 0.0345(4) Uani 1 1 d . . . . .
H15 H 0.380350 -0.203971 0.230508 0.041 Uiso 1 1 calc R U . . .
C16 C 0.34101(18) -0.2419(4) 0.34242(16) 0.0419(5) Uani 1 1 d . . . . .
H16 H 0.307128 -0.380935 0.328777 0.050 Uiso 1 1 calc R U . . .
C17 C 0.34711(19) -0.1448(4) 0.42048(15) 0.0450(5) Uani 1 1 d . . . . .
H17 H 0.317939 -0.217334 0.460686 0.054 Uiso 1 1 calc R U . . .
C18 C 0.39587(19) 0.0583(4) 0.43975(15) 0.0426(5) Uani 1 1 d . . . . .
H18 H 0.399938 0.125362 0.493257 0.051 Uiso 1 1 calc R U . . .
C19 C 0.43866(17) 0.1642(4) 0.38160(14) 0.0356(4) Uani 1 1 d . . . . .
H19 H 0.471714 0.303762 0.395527 0.043 Uiso 1 1 calc R U . . .
C21 C 0.75714(15) 0.6113(3) 0.30576(12) 0.0247(4) Uani 1 1 d . . . . .
C22 C 0.71584(16) 0.8162(3) 0.31449(12) 0.0286(4) Uani 1 1 d . . . . .
H22 H 0.665716 0.888470 0.264504 0.034 Uiso 1 1 calc R U . . .
C23 C 0.74684(16) 0.9164(3) 0.39514(12) 0.0310(4) Uani 1 1 d . . . . .
H23 H 0.716660 1.055607 0.399594 0.037 Uiso 1 1 calc R U . . .
C24 C 0.82139(16) 0.8171(3) 0.46983(12) 0.0295(4) Uani 1 1 d . . . . .
C25 C 0.86236(18) 0.6120(4) 0.46052(13) 0.0349(4) Uani 1 1 d . . . . .
H25 H 0.913478 0.540656 0.510345 0.042 Uiso 1 1 calc R U . . .
C26 C 0.83030(17) 0.5092(3) 0.38015(13) 0.0316(4) Uani 1 1 d . . . . .
H26 H 0.858483 0.368155 0.375916 0.038 Uiso 1 1 calc R U . . .
C27 C 0.85329(19) 0.9271(4) 0.55707(13) 0.0396(5) Uani 1 1 d . . . . .
H27A H 0.868426 1.079925 0.550260 0.059 Uiso 1 1 calc R U . . .
H27B H 0.924055 0.860174 0.597363 0.059 Uiso 1 1 calc R U . . .
H27C H 0.788167 0.912761 0.580406 0.059 Uiso 1 1 calc R U . . .
C31 C 0.71964(16) 0.9268(3) 0.05832(11) 0.0292(4) Uani 1 1 d . . . . .
C32 C 0.64887(18) 1.1010(4) 0.01475(12) 0.0346(4) Uani 1 1 d . . . . .
H32 H 0.571820 1.118864 0.017621 0.042 Uiso 1 1 calc R U . . .
C33 C 0.6918(2) 1.2437(4) -0.03151(13) 0.0417(5) Uani 1 1 d . . . . .
H33 H 0.644560 1.361779 -0.059919 0.050 Uiso 1 1 calc R U . . .
C34 C 0.8051(2) 1.2177(4) -0.03761(14) 0.0444(5) Uani 1 1 d . . . . .
H34 H 0.833460 1.318704 -0.069923 0.053 Uiso 1 1 calc R U . . .
C35 C 0.8748(2) 1.0490(4) 0.00244(13) 0.0397(5) Uani 1 1 d . . . . .
H35 H 0.950774 1.032313 -0.002552 0.048 Uiso 1 1 calc R U . . .
C36 C 0.83350(17) 0.8988(4) 0.05142(12) 0.0318(4) Uani 1 1 d . . . . .

loop_
_atom_site_aniso_label
_atom_site_aniso_U_11
_atom_site_aniso_U_22
_atom_site_aniso_U_33
_atom_site_aniso_U_23
_atom_site_aniso_U_13
_atom_site_aniso_U_12
O 0.0266(6) 0.0229(7) 0.0382(7) -0.0031(5) 0.0114(5) 0.0016(5)
N1 0.0303(7) 0.0285(8) 0.0255(7) -0.0017(6) 0.0083(6) 0.0002(6)
N2 0.0309(7) 0.0390(10) 0.0275(7) -0.0031(7) 0.0125(6) -0.0016(7)
C1 0.0244(8) 0.0226(9) 0.0304(9) -0.0001(7) 0.0096(7) 0.0031(7)
C2 0.0272(8) 0.0259(10) 0.0248(8) -0.0053(7) 0.0081(7) -0.0006(7)
C3 0.0270(8) 0.0309(10) 0.0240(8) -0.0056(7) 0.0083(7) -0.0003(7)
C4 0.0276(8) 0.0344(10) 0.0259(8) -0.0060(7) 0.0079(7) 0.0024(7)
C5 0.0244(8) 0.0284(10) 0.0292(9) -0.0082(7) 0.0060(7) 0.0031(7)
C6 0.0334(9) 0.0271(10) 0.0380(10) -0.0073(8) 0.0053(8) 0.0043(8)
C7 0.0347(10) 0.0383(13) 0.0434(11) -0.0081(9) 0.0036(8) 0.0123(9)
C8 0.0276(9) 0.0593(15) 0.0415(11) -0.0082(10) 0.0072(8) 0.0122(9)
C9 0.0281(9) 0.0515(14) 0.0331(10) -0.0041(9) 0.0102(7) 0.0027(9)
C11 0.0241(8) 0.0290(10) 0.0328(9) 0.0013(7) 0.0074(7) 0.0010(7)
C12 0.0248(8) 0.0299(10) 0.0337(9) -0.0009(7) 0.0098(7) 0.0019(7)
C13 0.0292(8) 0.0288(10) 0.0320(9) 0.0004(7) 0.0080(7) -0.0001(7)
C14 0.0239(8) 0.0280(10) 0.0361(10) 0.0045(8) 0.0072(7) 0.0033(7)
C15 0.0303(9) 0.0287(10) 0.0424(11) 0.0005(8) 0.0090(8) 0.0004(8)
C16 0.0355(10) 0.0338(12) 0.0535(13) 0.0096(9) 0.0106(9) -0.0049(9)
C17 0.0380(10) 0.0503(14) 0.0463(12) 0.0133(10) 0.0133(9) -0.0056(10)
C18 0.0401(10) 0.0497(14) 0.0386(11) 0.0032(9) 0.0136(9) -0.0017(9)
C19 0.0336(9) 0.0339(11) 0.0388(10) 0.0013(8) 0.0114(8) -0.0020(8)
C21 0.0244(7) 0.0238(9) 0.0277(8) 0.0010(7) 0.0110(6) 0.0007(7)
C22 0.0327(8) 0.0251(10) 0.0284(9) 0.0034(7) 0.0103(7) 0.0067(7)
C23 0.0372(9) 0.0252(10) 0.0316(9) 0.0015(7) 0.0128(7) 0.0074(8)
C24 0.0308(8) 0.0309(11) 0.0293(9) 0.0008(8) 0.0132(7) 0.0035(7)
C25 0.0391(10) 0.0355(12) 0.0280(9) 0.0047(8) 0.0079(8) 0.0117(8)
C26 0.0350(9) 0.0257(10) 0.0343(10) 0.0037(8) 0.0116(8) 0.0085(7)
C27 0.0437(11) 0.0427(13) 0.0310(10) -0.0039(9) 0.0103(8) 0.0091(9)
C31 0.0340(9) 0.0318(11) 0.0213(8) -0.0028(7) 0.0085(7) -0.0021(8)
C32 0.0404(10) 0.0360(11) 0.0254(9) 0.0001(8) 0.0079(7) 0.0022(9)
C33 0.0560(12) 0.0362(12) 0.0284(10) 0.0055(8) 0.0077(9) 0.0005(9)
C34 0.0568(13) 0.0454(14) 0.0307(10) 0.0049(9) 0.0142(9) -0.0102(10)
C35 0.0448(11) 0.0469(14) 0.0293(10) 0.0003(9) 0.0146(8) -0.0089(10)
C36 0.0364(9) 0.0368(11) 0.0223(8) -0.0032(8) 0.0097(7) -0.0042(8)

loop_
_atom_type_symbol
_atom_type_description
_atom_type_scat_dispersion_real
_atom_type_scat_dispersion_imag
_atom_type_scat_source
C C 0.0181 0.0091 'International Tables Vol C Tables 4.2.6.8 and 6.1.1.4'
H H 0.0000 0.0000 'International Tables Vol C Tables 4.2.6.8 and 6.1.1.4'
N N 0.0311 0.0180 'International Tables Vol C Tables 4.2.6.8 and 6.1.1.4'
O O 0.0492 0.0322 'International Tables Vol C Tables 4.2.6.8 and 6.1.1.4'

loop_
_geom_angle_atom_site_label_1
_geom_angle_atom_site_label_2
_geom_angle_atom_site_label_3
_geom_angle
_geom_angle_site_symmetry_1
_geom_angle_site_symmetry_3
_geom_angle_publ_flag
C5 O C1 118.16(14) . . ?
C2 N1 C31 116.60(16) . . ?
C3 N2 C36 116.66(16) . . ?
O C1 C2 111.00(14) . . ?
O C1 C21 110.30(14) . . ?
C2 C1 C21 109.54(15) . . ?
O C1 C11 104.76(15) . . ?
C2 C1 C11 110.74(14) . . ?
C21 C1 C11 110.43(14) . . ?
N1 C2 C3 122.58(17) . . ?
N1 C2 C1 118.90(15) . . ?
C3 C2 C1 118.44(16) . . ?
N2 C3 C2 121.66(17) . . ?
N2 C3 C4 120.18(16) . . ?
C2 C3 C4 118.15(17) . . ?
C5 C4 C9 118.63(19) . . ?
C5 C4 C3 118.84(16) . . ?
C9 C4 C3 122.39(19) . . ?
O C5 C4 121.97(17) . . ?
O C5 C6 116.65(18) . . ?
C4 C5 C6 121.29(17) . . ?
C7 C6 C5 118.9(2) . . ?
C6 C7 C8 120.8(2) . . ?
C9 C8 C7 120.03(18) . . ?
C8 C9 C4 120.3(2) . . ?
C12 C11 C1 113.78(15) . . ?
C13 C12 C11 125.11(18) . . ?
C12 C13 C14 126.52(19) . . ?
C15 C14 C19 118.01(19) . . ?
C15 C14 C13 119.75(19) . . ?
C19 C14 C13 122.24(19) . . ?
C16 C15 C14 120.9(2) . . ?
C17 C16 C15 120.1(2) . . ?
C16 C17 C18 119.7(2) . . ?
C19 C18 C17 120.4(2) . . ?
C18 C19 C14 120.9(2) . . ?
C22 C21 C26 118.30(17) . . ?
C22 C21 C1 119.07(16) . . ?
C26 C21 C1 122.56(17) . . ?
C23 C22 C21 120.86(17) . . ?
C22 C23 C24 121.36(18) . . ?
C25 C24 C23 117.41(18) . . ?
C25 C24 C27 121.85(18) . . ?
C23 C24 C27 120.72(18) . . ?
C26 C25 C24 121.59(18) . . ?
C25 C26 C21 120.47(18) . . ?
N1 C31 C32 119.49(17) . . ?
N1 C31 C36 121.03(18) . . ?
C32 C31 C36 119.45(18) . . ?
C33 C32 C31 119.8(2) . . ?
C32 C33 C34 120.9(2) . . ?
C35 C34 C33 120.7(2) . . ?
C34 C35 C36 119.9(2) . . ?
N2 C36 C35 119.47(18) . . ?
N2 C36 C31 121.31(18) . . ?
C35 C36 C31 119.21(19) . . ?

loop_
_geom_bond_atom_site_label_1
_geom_bond_atom_site_label_2
_geom_bond_distance
_geom_bond_site_symmetry_2
_geom_bond_publ_flag
O C5 1.379(2) . ?
O C1 1.444(2) . ?
N1 C2 1.309(2) . ?
N1 C31 1.367(3) . ?
N2 C3 1.323(3) . ?
N2 C36 1.360(3) . ?
C1 C2 1.526(3) . ?
C1 C21 1.532(3) . ?
C1 C11 1.543(2) . ?
C2 C3 1.434(2) . ?
C3 C4 1.459(3) . ?
C4 C5 1.390(3) . ?
C4 C9 1.408(3) . ?
C5 C6 1.394(3) . ?
C6 C7 1.385(3) . ?
C7 C8 1.390(4) . ?
C8 C9 1.380(3) . ?
C11 C12 1.493(3) . ?
C12 C13 1.322(3) . ?
C13 C14 1.469(3) . ?
C14 C15 1.394(3) . ?
C14 C19 1.401(3) . ?
C15 C16 1.392(3) . ?
C16 C17 1.384(4) . ?
C17 C18 1.384(4) . ?
C18 C19 1.381(3) . ?
C21 C22 1.391(3) . ?
C21 C26 1.392(3) . ?
C22 C23 1.386(3) . ?
C23 C24 1.393(3) . ?
C24 C25 1.393(3) . ?
C24 C27 1.504(3) . ?
C25 C26 1.389(3) . ?
C31 C32 1.415(3) . ?
C31 C36 1.421(3) . ?
C32 C33 1.368(3) . ?
C33 C34 1.408(4) . ?
C34 C35 1.366(4) . ?
C35 C36 1.417(3) . ?

loop_
_geom_torsion_atom_site_label_1
_geom_torsion_atom_site_label_2
_geom_torsion_atom_site_label_3
_geom_torsion_atom_site_label_4
_geom_torsion
_geom_torsion_site_symmetry_1
_geom_torsion_site_symmetry_2
_geom_torsion_site_symmetry_3
_geom_torsion_site_symmetry_4
_geom_torsion_publ_flag
C5 O C1 C2 42.6(2) . . . . ?
C5 O C1 C21 -78.97(19) . . . . ?
C5 O C1 C11 162.19(14) . . . . ?
C31 N1 C2 C3 -3.6(3) . . . . ?
C31 N1 C2 C1 173.10(15) . . . . ?
O C1 C2 N1 150.04(16) . . . . ?
C21 C1 C2 N1 -87.92(19) . . . . ?
C11 C1 C2 N1 34.1(2) . . . . ?
O C1 C2 C3 -33.1(2) . . . . ?
C21 C1 C2 C3 88.96(19) . . . . ?
C11 C1 C2 C3 -149.00(16) . . . . ?
C36 N2 C3 C2 1.2(3) . . . . ?
C36 N2 C3 C4 179.65(16) . . . . ?
N1 C2 C3 N2 2.6(3) . . . . ?
C1 C2 C3 N2 -174.17(16) . . . . ?
N1 C2 C3 C4 -175.85(16) . . . . ?
C1 C2 C3 C4 7.4(2) . . . . ?
N2 C3 C4 C5 -167.07(17) . . . . ?
C2 C3 C4 C5 11.4(2) . . . . ?
N2 C3 C4 C9 8.5(3) . . . . ?
C2 C3 C4 C9 -173.04(17) . . . . ?
C1 O C5 C4 -26.6(2) . . . . ?
C1 O C5 C6 156.90(16) . . . . ?
C9 C4 C5 O -178.17(16) . . . . ?
C3 C4 C5 O -2.4(3) . . . . ?
C9 C4 C5 C6 -1.8(3) . . . . ?
C3 C4 C5 C6 173.92(16) . . . . ?
O C5 C6 C7 176.70(17) . . . . ?
C4 C5 C6 C7 0.2(3) . . . . ?
C5 C6 C7 C8 1.4(3) . . . . ?
C6 C7 C8 C9 -1.2(3) . . . . ?
C7 C8 C9 C4 -0.5(3) . . . . ?
C5 C4 C9 C8 2.0(3) . . . . ?
C3 C4 C9 C8 -173.61(18) . . . . ?
O C1 C11 C12 68.4(2) . . . . ?
C2 C1 C11 C12 -171.83(16) . . . . ?
C21 C1 C11 C12 -50.3(2) . . . . ?
C1 C11 C12 C13 -122.7(2) . . . . ?
C11 C12 C13 C14 -178.88(18) . . . . ?
C12 C13 C14 C15 -172.23(18) . . . . ?
C12 C13 C14 C19 7.9(3) . . . . ?
C19 C14 C15 C16 0.0(3) . . . . ?
C13 C14 C15 C16 -179.92(18) . . . . ?
C14 C15 C16 C17 -0.3(3) . . . . ?
C15 C16 C17 C18 0.4(3) . . . . ?
C16 C17 C18 C19 -0.2(3) . . . . ?
C17 C18 C19 C14 -0.2(3) . . . . ?
C15 C14 C19 C18 0.3(3) . . . . ?
C13 C14 C19 C18 -179.83(19) . . . . ?
O C1 C21 C22 -178.13(15) . . . . ?
C2 C1 C21 C22 59.4(2) . . . . ?
C11 C1 C21 C22 -62.8(2) . . . . ?
O C1 C21 C26 -1.1(2) . . . . ?
C2 C1 C21 C26 -123.59(18) . . . . ?
C11 C1 C21 C26 114.19(19) . . . . ?
C26 C21 C22 C23 0.1(3) . . . . ?
C1 C21 C22 C23 177.23(17) . . . . ?
C21 C22 C23 C24 0.9(3) . . . . ?
C22 C23 C24 C25 -0.8(3) . . . . ?
C22 C23 C24 C27 -179.40(19) . . . . ?
C23 C24 C25 C26 -0.2(3) . . . . ?
C27 C24 C25 C26 178.4(2) . . . . ?
C24 C25 C26 C21 1.1(3) . . . . ?
C22 C21 C26 C25 -1.1(3) . . . . ?
C1 C21 C26 C25 -178.09(17) . . . . ?
C2 N1 C31 C32 -176.60(17) . . . . ?
C2 N1 C31 C36 1.2(3) . . . . ?
N1 C31 C32 C33 176.06(18) . . . . ?
C36 C31 C32 C33 -1.7(3) . . . . ?
C31 C32 C33 C34 1.0(3) . . . . ?
C32 C33 C34 C35 0.2(3) . . . . ?
C33 C34 C35 C36 -0.6(3) . . . . ?
C3 N2 C36 C35 175.39(17) . . . . ?
C3 N2 C36 C31 -3.7(3) . . . . ?
C34 C35 C36 N2 -179.24(18) . . . . ?
C34 C35 C36 C31 -0.2(3) . . . . ?
N1 C31 C36 N2 2.6(3) . . . . ?
C32 C31 C36 N2 -179.63(17) . . . . ?
N1 C31 C36 C35 -176.45(18) . . . . ?
C32 C31 C36 C35 1.3(3) . . . . ?
